data_2230388
loop_
_publ_author_name
'Hossaini Sadr, Moayad'
'Kia, Reza'
'Soltani, Behzad'

_publ_section_title
;
 Chlorido(1<i>H</i>-imidazole-\k<i>N</i>^3^)bis(triphenylphosphane-\k<i>P</i>)copper(I)
;
_journal_coeditor_code JH2287
_journal_issue 6
_journal_name_full 'Acta Crystallographica Section E'
_journal_page_first m765
_journal_paper_doi 10.1107/S1600536811017752
_journal_volume 67
_journal_year 2011
_chemical_formula_iupac '[Cu Cl (C3 H4 N2) (C18 H15 P)2]'
_chemical_formula_moiety 'C39 H34 Cl Cu N2 P2'
_chemical_formula_sum 'C39 H34 Cl Cu N2 P2'
_chemical_formula_weight 691.61
_chemical_name_common
;
Chlorido(1<i>H</i>-imidazole-\k<i>N</i>^3^)bis(triphenylphosphane-
\k<i>P</i>)copper(I)
;
_chemical_name_systematic
;
Chloro(1<i>H</i>-imidazole-<i>N</i>)bis(triphenylphosphane)copper(I)
;
_space_group_IT_number 14
_symmetry_cell_setting monoclinic
_symmetry_space_group_name_Hall '-P 2yn'
_symmetry_space_group_name_H-M 'P 1 21/n 1'
_atom_sites_solution_hydrogens geom
_atom_sites_solution_primary direct
_atom_sites_solution_secondary difmap
_audit_creation_method SHELXL-97
_cell_angle_alpha 90.00
_cell_angle_beta 98.956(5)
_cell_angle_gamma 90.00
_cell_formula_units_Z 4
_cell_length_a 13.674(5)
_cell_length_b 12.407(5)
_cell_length_c 20.353(5)
_cell_measurement_reflns_used 5052
_cell_measurement_temperature 296(2)
_cell_measurement_theta_max 29.52
_cell_measurement_theta_min 1.89
_cell_volume 3411(2)
_computing_cell_refinement 'X-AREA (Stoe & Cie, 2009)'
_computing_data_collection 'X-AREA (Stoe & Cie, 2009)'
_computing_data_reduction 'X-AREA (Stoe & Cie, 2009)'
_computing_molecular_graphics 'SHELXTL (Sheldrick, 2008)'
_computing_publication_material 'SHELXTL (Sheldrick, 2008) and PLATON (Spek, 2009)'
_computing_structure_refinement 'SHELXTL (Sheldrick, 2008)'
_computing_structure_solution 'SHELXTL (Sheldrick, 2008)'
_diffrn_ambient_temperature 296(2)
_diffrn_detector_area_resol_mean '0.15 mm'
_diffrn_measured_fraction_theta_full 0.996
_diffrn_measured_fraction_theta_max 0.996
_diffrn_measurement_device_type 'Stoe IPDS 2T Image Plate'
_diffrn_measurement_method \w
_diffrn_radiation_monochromator graphite
_diffrn_radiation_source 'fine-focus sealed tube'
_diffrn_radiation_type MoK\a
_diffrn_radiation_wavelength 0.71069
_diffrn_reflns_av_R_equivalents 0.0534
_diffrn_reflns_av_sigmaI/netI 0.0460
_diffrn_reflns_limit_h_max 18
_diffrn_reflns_limit_h_min -18
_diffrn_reflns_limit_k_max 15
_diffrn_reflns_limit_k_min -16
_diffrn_reflns_limit_l_max 27
_diffrn_reflns_limit_l_min -27
_diffrn_reflns_number 24488
_diffrn_reflns_theta_full 29.20
_diffrn_reflns_theta_max 29.20
_diffrn_reflns_theta_min 1.68
_diffrn_standards_number 0
_exptl_absorpt_coefficient_mu 0.843
_exptl_absorpt_correction_T_max 1.000
_exptl_absorpt_correction_T_min 0.879
_exptl_absorpt_correction_type multi-scan
_exptl_absorpt_process_details '(MULABS in PLATON; Blessing, 1995; Spek, 2009)'
_exptl_crystal_colour pale-yellow
_exptl_crystal_density_diffrn 1.347
_exptl_crystal_density_method 'not measured'
_exptl_crystal_description block
_exptl_crystal_F_000 1432
_exptl_crystal_size_max 0.42
_exptl_crystal_size_mid 0.41
_exptl_crystal_size_min 0.35
_refine_diff_density_max 0.424
_refine_diff_density_min -0.578
_refine_ls_extinction_method none
_refine_ls_goodness_of_fit_ref 1.024
_refine_ls_hydrogen_treatment mixed
_refine_ls_matrix_type full
_refine_ls_number_parameters 409
_refine_ls_number_reflns 9190
_refine_ls_number_restraints 0
_refine_ls_restrained_S_all 1.024
_refine_ls_R_factor_all 0.0716
_refine_ls_R_factor_gt 0.0460
_refine_ls_shift/su_max 0.002
_refine_ls_shift/su_mean 0.000
_refine_ls_structure_factor_coef Fsqd
_refine_ls_weighting_details 'calc w=1/[\s^2^(Fo^2^)+(0.0542P)^2^+0.4442P] where P=(Fo^2^+2Fc^2^)/3'
_refine_ls_weighting_scheme calc
_refine_ls_wR_factor_gt 0.1027
_refine_ls_wR_factor_ref 0.1122
_reflns_number_gt 6720
_reflns_number_total 9190
_reflns_threshold_expression I>2\s(I)
_cod_data_source_file jh2287.cif
_cod_data_source_block I
_cod_original_sg_symbol_H-M 'P 21/n'
_cod_database_code 2230388
_cod_database_fobs_code 2230388

loop_
_symmetry_equiv_pos_as_xyz
'x, y, z'
'-x+1/2, y+1/2, -z+1/2'
'-x, -y, -z'
'x-1/2, -y-1/2, z-1/2'

loop_
_atom_site_type_symbol
_atom_site_label
_atom_site_fract_x
_atom_site_fract_y
_atom_site_fract_z
_atom_site_U_iso_or_equiv
_atom_site_adp_type
_atom_site_calc_flag
_atom_site_refinement_flags
_atom_site_occupancy
_atom_site_symmetry_multiplicity
_atom_site_disorder_assembly
_atom_site_disorder_group
Cu Cu1 0.841807(18) 0.32155(2) 0.629310(13) 0.03820(8) Uani d . 1 1 . .
Cl Cl1 0.79523(5) 0.50608(5) 0.61438(3) 0.05424(16) Uani d . 1 1 . .
P P1 0.78372(4) 0.23056(5) 0.53392(3) 0.03740(12) Uani d . 1 1 . .
P P2 1.00039(4) 0.31129(5) 0.68142(3) 0.03835(12) Uani d . 1 1 . .
N N1 0.75543(15) 0.27483(17) 0.69960(10) 0.0480(5) Uani d . 1 1 . .
N N2 0.6971(2) 0.1876(2) 0.77835(12) 0.0645(7) Uani d . 1 1 . .
H H2 0.692(2) 0.141(3) 0.8046(17) 0.077 Uiso d . 1 1 . .
C C1 0.6682(2) 0.3194(2) 0.70903(15) 0.0613(7) Uani d . 1 1 . .
H H1A 0.6384 0.3783 0.6858 0.074 Uiso calc R 1 1 . .
C C2 0.6310(3) 0.2653(3) 0.75720(18) 0.0791(10) Uani d . 1 1 . .
H H2A 0.5716 0.2790 0.7726 0.095 Uiso calc R 1 1 . .
C C3 0.7705(2) 0.1959(2) 0.74322(13) 0.0551(6) Uani d . 1 1 . .
H H3A 0.8260 0.1515 0.7487 0.066 Uiso calc R 1 1 . .
C C4 0.64932(15) 0.2413(2) 0.50960(12) 0.0442(5) Uani d . 1 1 . .
C C5 0.6049(2) 0.3378(3) 0.5176(2) 0.0946(14) Uani d . 1 1 . .
H H5A 0.6422 0.3953 0.5372 0.114 Uiso calc R 1 1 . .
C C6 0.5037(3) 0.3503(3) 0.4965(3) 0.139(2) Uani d . 1 1 . .
H H6A 0.4747 0.4174 0.5002 0.167 Uiso calc R 1 1 . .
C C7 0.4468(2) 0.2669(3) 0.4707(2) 0.0949(13) Uani d . 1 1 . .
H H7A 0.3791 0.2761 0.4571 0.114 Uiso calc R 1 1 . .
C C8 0.4895(2) 0.1700(3) 0.4650(2) 0.0797(10) Uani d . 1 1 . .
H H8A 0.4508 0.1116 0.4484 0.096 Uiso calc R 1 1 . .
C C9 0.59015(19) 0.1571(3) 0.48383(17) 0.0677(8) Uani d . 1 1 . .
H H9A 0.6186 0.0900 0.4790 0.081 Uiso calc R 1 1 . .
C C10 0.80015(15) 0.08445(19) 0.54037(12) 0.0437(5) Uani d . 1 1 . .
C C11 0.7684(2) 0.0338(2) 0.59392(16) 0.0611(7) Uani d . 1 1 . .
H H11A 0.7432 0.0753 0.6255 0.073 Uiso calc R 1 1 . .
C C12 0.7731(2) -0.0765(2) 0.60157(18) 0.0713(8) Uani d . 1 1 . .
H H12A 0.7500 -0.1090 0.6374 0.086 Uiso calc R 1 1 . .
C C13 0.8120(2) -0.1378(3) 0.5563(2) 0.0774(9) Uani d . 1 1 . .
H H13A 0.8155 -0.2123 0.5612 0.093 Uiso calc R 1 1 . .
C C14 0.8456(3) -0.0897(3) 0.5040(2) 0.0855(10) Uani d . 1 1 . .
H H14A 0.8725 -0.1317 0.4735 0.103 Uiso calc R 1 1 . .
C C15 0.8403(2) 0.0216(2) 0.49573(16) 0.0667(8) Uani d . 1 1 . .
H H15A 0.8639 0.0535 0.4599 0.080 Uiso calc R 1 1 . .
C C16 0.83088(15) 0.26438(18) 0.45733(11) 0.0408(5) Uani d . 1 1 . .
C C17 0.7717(2) 0.2776(3) 0.39636(13) 0.0675(8) Uani d . 1 1 . .
H H17A 0.7040 0.2651 0.3924 0.081 Uiso calc R 1 1 . .
C C18 0.8118(2) 0.3093(3) 0.34108(15) 0.0787(10) Uani d . 1 1 . .
H H18A 0.7706 0.3187 0.3006 0.094 Uiso calc R 1 1 . .
C C19 0.9107(2) 0.3267(2) 0.34536(15) 0.0645(7) Uani d . 1 1 . .
H H19A 0.9371 0.3475 0.3079 0.077 Uiso calc R 1 1 . .
C C20 0.9710(2) 0.3138(2) 0.40473(16) 0.0634(7) Uani d . 1 1 . .
H H20A 1.0387 0.3260 0.4078 0.076 Uiso calc R 1 1 . .
C C21 0.93172(17) 0.2824(2) 0.46077(13) 0.0519(6) Uani d . 1 1 . .
H H21A 0.9735 0.2733 0.5010 0.062 Uiso calc R 1 1 . .
C C22 1.09967(15) 0.33598(18) 0.63312(11) 0.0399(5) Uani d . 1 1 . .
C C23 1.08348(18) 0.4148(2) 0.58503(12) 0.0495(5) Uani d . 1 1 . .
H H23A 1.0228 0.4502 0.5778 0.059 Uiso calc R 1 1 . .
C C24 1.1553(2) 0.4422(2) 0.54744(15) 0.0617(7) Uani d . 1 1 . .
H H24A 1.1429 0.4956 0.5151 0.074 Uiso calc R 1 1 . .
C C25 1.2447(2) 0.3910(2) 0.55775(15) 0.0637(7) Uani d . 1 1 . .
H H25A 1.2931 0.4091 0.5322 0.076 Uiso calc R 1 1 . .
C C26 1.26349(19) 0.3128(3) 0.60565(16) 0.0650(8) Uani d . 1 1 . .
H H26A 1.3248 0.2787 0.6127 0.078 Uiso calc R 1 1 . .
C C27 1.19130(18) 0.2841(2) 0.64382(14) 0.0533(6) Uani d . 1 1 . .
H H27A 1.2041 0.2308 0.6762 0.064 Uiso calc R 1 1 . .
C C28 1.03301(17) 0.40460(19) 0.75114(11) 0.0443(5) Uani d . 1 1 . .
C C29 1.13038(19) 0.4304(2) 0.77678(14) 0.0593(7) Uani d . 1 1 . .
H H29A 1.1820 0.3988 0.7588 0.071 Uiso calc R 1 1 . .
C C30 1.1511(2) 0.5028(3) 0.82877(15) 0.0708(8) Uani d . 1 1 . .
H H30A 1.2165 0.5187 0.8460 0.085 Uiso calc R 1 1 . .
C C31 1.0763(3) 0.5510(3) 0.85505(15) 0.0723(9) Uani d . 1 1 . .
H H31A 1.0907 0.5991 0.8903 0.087 Uiso calc R 1 1 . .
C C32 0.9796(3) 0.5282(3) 0.82932(16) 0.0743(9) Uani d . 1 1 . .
H H32A 0.9287 0.5618 0.8468 0.089 Uiso calc R 1 1 . .
C C33 0.9575(2) 0.4556(2) 0.77755(13) 0.0593(7) Uani d . 1 1 . .
H H33A 0.8918 0.4408 0.7604 0.071 Uiso calc R 1 1 . .
C C34 1.02986(16) 0.1780(2) 0.71692(13) 0.0484(5) Uani d . 1 1 . .
C C35 1.0459(2) 0.1579(3) 0.78493(16) 0.0744(9) Uani d . 1 1 . .
H H35A 1.0439 0.2138 0.8152 0.089 Uiso calc R 1 1 . .
C C36 1.0649(3) 0.0526(4) 0.8071(2) 0.1134(17) Uani d . 1 1 . .
H H36A 1.0757 0.0383 0.8525 0.136 Uiso calc R 1 1 . .
C C37 1.0679(3) -0.0304(3) 0.7627(3) 0.1120(17) Uani d . 1 1 . .
H H37A 1.0827 -0.0999 0.7784 0.134 Uiso calc R 1 1 . .
C C38 1.0494(3) -0.0118(3) 0.6959(2) 0.0887(11) Uani d . 1 1 . .
H H38A 1.0499 -0.0684 0.6660 0.106 Uiso calc R 1 1 . .
C C39 1.0300(2) 0.0912(2) 0.67346(17) 0.0652(7) Uani d . 1 1 . .
H H39A 1.0166 0.1036 0.6279 0.078 Uiso calc R 1 1 . .

loop_
_atom_site_aniso_label
_atom_site_aniso_U_11
_atom_site_aniso_U_22
_atom_site_aniso_U_33
_atom_site_aniso_U_12
_atom_site_aniso_U_13
_atom_site_aniso_U_23
Cu1 0.03717(13) 0.04272(15) 0.03490(14) -0.00243(11) 0.00620(10) -0.00078(12)
Cl1 0.0774(4) 0.0389(3) 0.0486(3) 0.0017(3) 0.0166(3) -0.0012(3)
P1 0.0326(2) 0.0410(3) 0.0380(3) -0.0004(2) 0.0035(2) -0.0058(2)
P2 0.0369(3) 0.0426(3) 0.0343(3) -0.0024(2) 0.0017(2) 0.0001(2)
N1 0.0501(10) 0.0520(12) 0.0441(10) -0.0047(9) 0.0144(8) 0.0072(9)
N2 0.0835(17) 0.0596(15) 0.0553(14) -0.0193(13) 0.0257(12) 0.0128(12)
C1 0.0656(16) 0.0573(16) 0.0669(17) 0.0049(13) 0.0290(14) 0.0147(14)
C2 0.083(2) 0.077(2) 0.089(2) 0.0050(17) 0.0530(19) 0.0175(19)
C3 0.0586(14) 0.0569(15) 0.0504(14) -0.0049(12) 0.0105(11) 0.0117(12)
C4 0.0331(10) 0.0519(13) 0.0474(12) -0.0006(9) 0.0060(9) -0.0091(11)
C5 0.0411(14) 0.0577(19) 0.179(4) 0.0039(12) -0.0005(19) -0.032(2)
C6 0.0459(17) 0.081(3) 0.280(7) 0.0192(17) -0.004(3) -0.054(4)
C7 0.0331(13) 0.107(3) 0.141(4) 0.0036(15) 0.0012(17) -0.040(3)
C8 0.0421(13) 0.088(2) 0.104(3) -0.0121(14) -0.0022(15) -0.029(2)
C9 0.0454(13) 0.0660(18) 0.087(2) 0.0011(12) -0.0038(13) -0.0250(16)
C10 0.0361(10) 0.0427(12) 0.0501(13) 0.0011(9) -0.0002(9) -0.0070(10)
C11 0.0649(16) 0.0502(15) 0.0710(18) -0.0048(12) 0.0199(14) -0.0026(14)
C12 0.0708(18) 0.0534(17) 0.089(2) -0.0063(14) 0.0104(16) 0.0109(16)
C13 0.0659(18) 0.0459(16) 0.116(3) 0.0061(13) -0.0002(18) -0.0003(18)
C14 0.096(2) 0.0576(19) 0.106(3) 0.0208(17) 0.026(2) -0.0171(19)
C15 0.0796(19) 0.0543(16) 0.0686(19) 0.0126(14) 0.0187(15) -0.0082(14)
C16 0.0374(10) 0.0439(12) 0.0408(11) 0.0020(9) 0.0048(8) -0.0045(10)
C17 0.0475(14) 0.108(2) 0.0440(14) -0.0136(15) -0.0012(11) 0.0036(16)
C18 0.0737(19) 0.120(3) 0.0405(14) -0.0134(19) 0.0038(13) 0.0014(17)
C19 0.0763(19) 0.0666(18) 0.0568(16) 0.0084(15) 0.0296(14) 0.0046(14)
C20 0.0471(13) 0.0696(18) 0.079(2) 0.0083(12) 0.0257(13) 0.0076(16)
C21 0.0375(11) 0.0632(15) 0.0545(14) 0.0064(10) 0.0055(10) 0.0048(12)
C22 0.0396(10) 0.0418(12) 0.0374(11) -0.0018(8) 0.0026(8) -0.0023(9)
C23 0.0491(12) 0.0506(14) 0.0495(13) 0.0009(10) 0.0096(10) 0.0051(11)
C24 0.0745(18) 0.0568(16) 0.0589(16) -0.0055(14) 0.0259(14) 0.0065(13)
C25 0.0661(16) 0.0640(17) 0.0680(18) -0.0150(14) 0.0329(14) -0.0115(15)
C26 0.0436(13) 0.0723(19) 0.082(2) 0.0039(12) 0.0178(13) -0.0128(17)
C27 0.0457(12) 0.0578(15) 0.0563(15) 0.0030(11) 0.0079(11) -0.0002(12)
C28 0.0492(12) 0.0478(13) 0.0345(11) -0.0056(10) 0.0019(9) 0.0005(10)
C29 0.0520(14) 0.0678(18) 0.0548(15) -0.0040(12) -0.0024(11) -0.0105(13)
C30 0.0719(18) 0.078(2) 0.0575(17) -0.0211(16) -0.0073(14) -0.0140(16)
C31 0.101(2) 0.0676(19) 0.0473(16) -0.0198(17) 0.0103(16) -0.0161(14)
C32 0.087(2) 0.080(2) 0.0597(18) -0.0072(17) 0.0245(16) -0.0227(16)
C33 0.0596(15) 0.0727(18) 0.0467(14) -0.0055(13) 0.0118(12) -0.0107(13)
C34 0.0382(11) 0.0486(13) 0.0548(14) -0.0080(10) -0.0037(10) 0.0095(12)
C35 0.086(2) 0.069(2) 0.0578(17) -0.0182(16) -0.0219(15) 0.0199(15)
C36 0.139(4) 0.086(3) 0.093(3) -0.034(3) -0.049(3) 0.044(2)
C37 0.107(3) 0.058(2) 0.150(4) -0.018(2) -0.045(3) 0.039(3)
C38 0.085(2) 0.0477(17) 0.128(4) -0.0038(16) -0.001(2) 0.005(2)
C39 0.0669(17) 0.0502(16) 0.077(2) -0.0024(13) 0.0069(15) 0.0041(15)

loop_
_atom_type_symbol
_atom_type_description
_atom_type_scat_dispersion_real
_atom_type_scat_dispersion_imag
_atom_type_scat_source
C C 0.0033 0.0016 'International Tables Vol C Tables 4.2.6.8 and 6.1.1.4'
H H 0.0000 0.0000 'International Tables Vol C Tables 4.2.6.8 and 6.1.1.4'
N N 0.0061 0.0033 'International Tables Vol C Tables 4.2.6.8 and 6.1.1.4'
P P 0.1023 0.0942 'International Tables Vol C Tables 4.2.6.8 and 6.1.1.4'
Cl Cl 0.1484 0.1585 'International Tables Vol C Tables 4.2.6.8 and 6.1.1.4'
Cu Cu 0.3201 1.2651 'International Tables Vol C Tables 4.2.6.8 and 6.1.1.4'

loop_
_geom_angle_atom_site_label_1
_geom_angle_atom_site_label_2
_geom_angle_atom_site_label_3
_geom_angle_site_symmetry_1
_geom_angle_site_symmetry_3
_geom_angle
_geom_angle_publ_flag
N1 Cu1 P2 . . 105.54(6) ?
N1 Cu1 P1 . . 106.78(6) ?
P2 Cu1 P1 . . 123.54(2) ?
N1 Cu1 Cl1 . . 100.77(6) ?
P2 Cu1 Cl1 . . 109.34(3) ?
P1 Cu1 Cl1 . . 108.45(3) ?
C16 P1 C10 . . 103.49(10) ?
C16 P1 C4 . . 103.02(11) ?
C10 P1 C4 . . 101.45(10) ?
C16 P1 Cu1 . . 119.39(8) ?
C10 P1 Cu1 . . 114.03(8) ?
C4 P1 Cu1 . . 113.32(8) ?
C22 P2 C34 . . 103.23(11) ?
C22 P2 C28 . . 101.52(10) ?
C34 P2 C28 . . 104.71(12) ?
C22 P2 Cu1 . . 118.53(8) ?
C34 P2 Cu1 . . 111.89(7) ?
C28 P2 Cu1 . . 115.29(8) ?
C3 N1 C1 . . 104.9(2) ?
C3 N1 Cu1 . . 128.80(18) ?
C1 N1 Cu1 . . 126.30(17) ?
C3 N2 C2 . . 107.4(2) ?
C3 N2 H2 . . 125(2) ?
C2 N2 H2 . . 128(2) ?
C2 C1 N1 . . 109.9(3) ?
C2 C1 H1A . . 125.1 ?
N1 C1 H1A . . 125.1 ?
N2 C2 C1 . . 106.1(3) ?
N2 C2 H2A . . 127.0 ?
C1 C2 H2A . . 127.0 ?
N1 C3 N2 . . 111.7(3) ?
N1 C3 H3A . . 124.1 ?
N2 C3 H3A . . 124.1 ?
C5 C4 C9 . . 117.8(2) ?
C5 C4 P1 . . 118.6(2) ?
C9 C4 P1 . . 123.61(19) ?
C4 C5 C6 . . 120.1(3) ?
C4 C5 H5A . . 120.0 ?
C6 C5 H5A . . 120.0 ?
C7 C6 C5 . . 121.3(3) ?
C7 C6 H6A . . 119.4 ?
C5 C6 H6A . . 119.4 ?
C8 C7 C6 . . 119.0(3) ?
C8 C7 H7A . . 120.5 ?
C6 C7 H7A . . 120.5 ?
C7 C8 C9 . . 120.5(3) ?
C7 C8 H8A . . 119.8 ?
C9 C8 H8A . . 119.8 ?
C4 C9 C8 . . 121.3(3) ?
C4 C9 H9A . . 119.4 ?
C8 C9 H9A . . 119.4 ?
C15 C10 C11 . . 118.0(3) ?
C15 C10 P1 . . 124.9(2) ?
C11 C10 P1 . . 117.12(19) ?
C12 C11 C10 . . 121.6(3) ?
C12 C11 H11A . . 119.2 ?
C10 C11 H11A . . 119.2 ?
C13 C12 C11 . . 119.6(3) ?
C13 C12 H12A . . 120.2 ?
C11 C12 H12A . . 120.2 ?
C14 C13 C12 . . 119.9(3) ?
C14 C13 H13A . . 120.1 ?
C12 C13 H13A . . 120.1 ?
C13 C14 C15 . . 120.9(3) ?
C13 C14 H14A . . 119.6 ?
C15 C14 H14A . . 119.6 ?
C10 C15 C14 . . 120.1(3) ?
C10 C15 H15A . . 120.0 ?
C14 C15 H15A . . 120.0 ?
C17 C16 C21 . . 117.7(2) ?
C17 C16 P1 . . 123.99(17) ?
C21 C16 P1 . . 118.29(18) ?
C16 C17 C18 . . 121.0(3) ?
C16 C17 H17A . . 119.5 ?
C18 C17 H17A . . 119.5 ?
C19 C18 C17 . . 120.6(3) ?
C19 C18 H18A . . 119.7 ?
C17 C18 H18A . . 119.7 ?
C18 C19 C20 . . 119.8(3) ?
C18 C19 H19A . . 120.1 ?
C20 C19 H19A . . 120.1 ?
C19 C20 C21 . . 120.2(3) ?
C19 C20 H20A . . 119.9 ?
C21 C20 H20A . . 119.9 ?
C16 C21 C20 . . 120.8(2) ?
C16 C21 H21A . . 119.6 ?
C20 C21 H21A . . 119.6 ?
C23 C22 C27 . . 118.7(2) ?
C23 C22 P2 . . 116.89(17) ?
C27 C22 P2 . . 124.39(18) ?
C22 C23 C24 . . 121.4(2) ?
C22 C23 H23A . . 119.3 ?
C24 C23 H23A . . 119.3 ?
C25 C24 C23 . . 119.9(3) ?
C25 C24 H24A . . 120.1 ?
C23 C24 H24A . . 120.1 ?
C24 C25 C26 . . 120.2(2) ?
C24 C25 H25A . . 119.9 ?
C26 C25 H25A . . 119.9 ?
C25 C26 C27 . . 120.5(3) ?
C25 C26 H26A . . 119.8 ?
C27 C26 H26A . . 119.8 ?
C26 C27 C22 . . 119.5(3) ?
C26 C27 H27A . . 120.3 ?
C22 C27 H27A . . 120.3 ?
C33 C28 C29 . . 118.5(2) ?
C33 C28 P2 . . 118.78(18) ?
C29 C28 P2 . . 122.68(19) ?
C30 C29 C28 . . 120.4(3) ?
C30 C29 H29A . . 119.8 ?
C28 C29 H29A . . 119.8 ?
C31 C30 C29 . . 120.6(3) ?
C31 C30 H30A . . 119.7 ?
C29 C30 H30A . . 119.7 ?
C30 C31 C32 . . 119.7(3) ?
C30 C31 H31A . . 120.1 ?
C32 C31 H31A . . 120.1 ?
C31 C32 C33 . . 120.6(3) ?
C31 C32 H32A . . 119.7 ?
C33 C32 H32A . . 119.7 ?
C32 C33 C28 . . 120.2(3) ?
C32 C33 H33A . . 119.9 ?
C28 C33 H33A . . 119.9 ?
C35 C34 C39 . . 118.6(3) ?
C35 C34 P2 . . 123.2(2) ?
C39 C34 P2 . . 118.1(2) ?
C34 C35 C36 . . 118.8(4) ?
C34 C35 H35A . . 120.6 ?
C36 C35 H35A . . 120.6 ?
C37 C36 C35 . . 120.9(4) ?
C37 C36 H36A . . 119.5 ?
C35 C36 H36A . . 119.5 ?
C38 C37 C36 . . 120.5(4) ?
C38 C37 H37A . . 119.7 ?
C36 C37 H37A . . 119.7 ?
C37 C38 C39 . . 119.2(4) ?
C37 C38 H38A . . 120.4 ?
C39 C38 H38A . . 120.4 ?
C38 C39 C34 . . 121.9(3) ?
C38 C39 H39A . . 119.0 ?
C34 C39 H39A . . 119.0 ?

loop_
_geom_bond_atom_site_label_1
_geom_bond_atom_site_label_2
_geom_bond_site_symmetry_2
_geom_bond_distance
_geom_bond_publ_flag
Cu1 N1 . 2.0746(18) ?
Cu1 P2 . 2.2643(9) ?
Cu1 P1 . 2.2792(8) ?
Cu1 Cl1 . 2.3831(11) ?
P1 C16 . 1.826(2) ?
P1 C10 . 1.829(3) ?
P1 C4 . 1.832(2) ?
P2 C22 . 1.822(2) ?
P2 C34 . 1.824(3) ?
P2 C28 . 1.832(2) ?
N1 C3 . 1.316(3) ?
N1 C1 . 1.355(3) ?
N2 C3 . 1.324(3) ?
N2 C2 . 1.346(4) ?
N2 H2 . 0.80(3) ?
C1 C2 . 1.351(4) ?
C1 H1A . 0.9300 ?
C2 H2A . 0.9300 ?
C3 H3A . 0.9300 ?
C4 C5 . 1.364(4) ?
C4 C9 . 1.375(4) ?
C5 C6 . 1.392(5) ?
C5 H5A . 0.9300 ?
C6 C7 . 1.351(5) ?
C6 H6A . 0.9300 ?
C7 C8 . 1.349(5) ?
C7 H7A . 0.9300 ?
C8 C9 . 1.380(4) ?
C8 H8A . 0.9300 ?
C9 H9A . 0.9300 ?
C10 C15 . 1.375(3) ?
C10 C11 . 1.385(4) ?
C11 C12 . 1.379(4) ?
C11 H11A . 0.9300 ?
C12 C13 . 1.365(5) ?
C12 H12A . 0.9300 ?
C13 C14 . 1.361(5) ?
C13 H13A . 0.9300 ?
C14 C15 . 1.392(4) ?
C14 H14A . 0.9300 ?
C15 H15A . 0.9300 ?
C16 C17 . 1.381(3) ?
C16 C21 . 1.388(3) ?
C17 C18 . 1.382(4) ?
C17 H17A . 0.9300 ?
C18 C19 . 1.359(4) ?
C18 H18A . 0.9300 ?
C19 C20 . 1.362(4) ?
C19 H19A . 0.9300 ?
C20 C21 . 1.390(4) ?
C20 H20A . 0.9300 ?
C21 H21A . 0.9300 ?
C22 C23 . 1.376(3) ?
C22 C27 . 1.395(3) ?
C23 C24 . 1.379(3) ?
C23 H23A . 0.9300 ?
C24 C25 . 1.365(4) ?
C24 H24A . 0.9300 ?
C25 C26 . 1.371(4) ?
C25 H25A . 0.9300 ?
C26 C27 . 1.394(4) ?
C26 H26A . 0.9300 ?
C27 H27A . 0.9300 ?
C28 C33 . 1.389(3) ?
C28 C29 . 1.390(3) ?
C29 C30 . 1.383(4) ?
C29 H29A . 0.9300 ?
C30 C31 . 1.363(4) ?
C30 H30A . 0.9300 ?
C31 C32 . 1.373(5) ?
C31 H31A . 0.9300 ?
C32 C33 . 1.383(4) ?
C32 H32A . 0.9300 ?
C33 H33A . 0.9300 ?
C34 C35 . 1.390(4) ?
C34 C39 . 1.394(4) ?
C35 C36 . 1.394(5) ?
C35 H35A . 0.9300 ?
C36 C37 . 1.374(7) ?
C36 H36A . 0.9300 ?
C37 C38 . 1.363(6) ?
C37 H37A . 0.9300 ?
C38 C39 . 1.370(4) ?
C38 H38A . 0.9300 ?
C39 H39A . 0.9300 ?

loop_
_geom_hbond_atom_site_label_D
_geom_hbond_atom_site_label_H
_geom_hbond_atom_site_label_A
_geom_hbond_site_symmetry_A
_geom_hbond_distance_DH
_geom_hbond_distance_HA
_geom_hbond_distance_DA
_geom_hbond_angle_DHA
_geom_hbond_publ_flag
N2 H2 Cl1 2_646 0.80(4) 2.34(4) 3.127(3) 171(3) y
C5 H5A Cl1 . 0.93 2.78 3.663(4) 160 y

loop_
_geom_torsion_atom_site_label_1
_geom_torsion_atom_site_label_2
_geom_torsion_atom_site_label_3
_geom_torsion_atom_site_label_4
_geom_torsion_site_symmetry_1
_geom_torsion_site_symmetry_2
_geom_torsion_site_symmetry_3
_geom_torsion_site_symmetry_4
_geom_torsion
_geom_torsion_publ_flag
N1 Cu1 P1 C16 . . . . 171.86(10) ?
P2 Cu1 P1 C16 . . . . -65.76(9) ?
Cl1 Cu1 P1 C16 . . . . 64.03(9) ?
N1 Cu1 P1 C10 . . . . -65.17(10) ?
P2 Cu1 P1 C10 . . . . 57.21(8) ?
Cl1 Cu1 P1 C10 . . . . -173.00(8) ?
N1 Cu1 P1 C4 . . . . 50.22(11) ?
P2 Cu1 P1 C4 . . . . 172.60(9) ?
Cl1 Cu1 P1 C4 . . . . -57.61(9) ?
N1 Cu1 P2 C22 . . . . 175.02(10) ?
P1 Cu1 P2 C22 . . . . 52.08(9) ?
Cl1 Cu1 P2 C22 . . . . -77.34(9) ?
N1 Cu1 P2 C34 . . . . 55.07(11) ?
P1 Cu1 P2 C34 . . . . -67.87(10) ?
Cl1 Cu1 P2 C34 . . . . 162.71(10) ?
N1 Cu1 P2 C28 . . . . -64.44(11) ?
P1 Cu1 P2 C28 . . . . 172.63(8) ?
Cl1 Cu1 P2 C28 . . . . 43.21(9) ?
P2 Cu1 N1 C3 . . . . -41.3(2) ?
P1 Cu1 N1 C3 . . . . 91.7(2) ?
Cl1 Cu1 N1 C3 . . . . -155.1(2) ?
P2 Cu1 N1 C1 . . . . 140.4(2) ?
P1 Cu1 N1 C1 . . . . -86.6(2) ?
Cl1 Cu1 N1 C1 . . . . 26.6(2) ?
C3 N1 C1 C2 . . . . -1.3(4) ?
Cu1 N1 C1 C2 . . . . 177.4(2) ?
C3 N2 C2 C1 . . . . -0.3(4) ?
N1 C1 C2 N2 . . . . 1.0(4) ?
C1 N1 C3 N2 . . . . 1.1(3) ?
Cu1 N1 C3 N2 . . . . -177.48(18) ?
C2 N2 C3 N1 . . . . -0.6(4) ?
C16 P1 C4 C5 . . . . -91.1(3) ?
C10 P1 C4 C5 . . . . 162.0(3) ?
Cu1 P1 C4 C5 . . . . 39.4(3) ?
C16 P1 C4 C9 . . . . 89.2(3) ?
C10 P1 C4 C9 . . . . -17.7(3) ?
Cu1 P1 C4 C9 . . . . -140.3(2) ?
C9 C4 C5 C6 . . . . -3.6(7) ?
P1 C4 C5 C6 . . . . 176.7(4) ?
C4 C5 C6 C7 . . . . 3.1(9) ?
C5 C6 C7 C8 . . . . -0.5(9) ?
C6 C7 C8 C9 . . . . -1.5(7) ?
C5 C4 C9 C8 . . . . 1.6(5) ?
P1 C4 C9 C8 . . . . -178.7(3) ?
C7 C8 C9 C4 . . . . 1.0(6) ?
C16 P1 C10 C15 . . . . 0.5(3) ?
C4 P1 C10 C15 . . . . 107.1(2) ?
Cu1 P1 C10 C15 . . . . -130.7(2) ?
C16 P1 C10 C11 . . . . -178.6(2) ?
C4 P1 C10 C11 . . . . -72.0(2) ?
Cu1 P1 C10 C11 . . . . 50.2(2) ?
C15 C10 C11 C12 . . . . -2.3(4) ?
P1 C10 C11 C12 . . . . 176.9(2) ?
C10 C11 C12 C13 . . . . 1.5(5) ?
C11 C12 C13 C14 . . . . 0.0(5) ?
C12 C13 C14 C15 . . . . -0.5(6) ?
C11 C10 C15 C14 . . . . 1.7(4) ?
P1 C10 C15 C14 . . . . -177.4(3) ?
C13 C14 C15 C10 . . . . -0.4(6) ?
C10 P1 C16 C17 . . . . 97.1(3) ?
C4 P1 C16 C17 . . . . -8.2(3) ?
Cu1 P1 C16 C17 . . . . -134.9(2) ?
C10 P1 C16 C21 . . . . -85.7(2) ?
C4 P1 C16 C21 . . . . 168.98(19) ?
Cu1 P1 C16 C21 . . . . 42.3(2) ?
C21 C16 C17 C18 . . . . -0.9(5) ?
P1 C16 C17 C18 . . . . 176.3(3) ?
C16 C17 C18 C19 . . . . 0.8(6) ?
C17 C18 C19 C20 . . . . -0.5(5) ?
C18 C19 C20 C21 . . . . 0.3(5) ?
C17 C16 C21 C20 . . . . 0.7(4) ?
P1 C16 C21 C20 . . . . -176.7(2) ?
C19 C20 C21 C16 . . . . -0.4(4) ?
C34 P2 C22 C23 . . . . 161.39(19) ?
C28 P2 C22 C23 . . . . -90.3(2) ?
Cu1 P2 C22 C23 . . . . 37.1(2) ?
C34 P2 C22 C27 . . . . -21.6(2) ?
C28 P2 C22 C27 . . . . 86.7(2) ?
Cu1 P2 C22 C27 . . . . -145.94(19) ?
C27 C22 C23 C24 . . . . 0.5(4) ?
P2 C22 C23 C24 . . . . 177.6(2) ?
C22 C23 C24 C25 . . . . -0.1(4) ?
C23 C24 C25 C26 . . . . -0.4(5) ?
C24 C25 C26 C27 . . . . 0.6(5) ?
C25 C26 C27 C22 . . . . -0.3(4) ?
C23 C22 C27 C26 . . . . -0.3(4) ?
P2 C22 C27 C26 . . . . -177.2(2) ?
C22 P2 C28 C33 . . . . 144.4(2) ?
C34 P2 C28 C33 . . . . -108.5(2) ?
Cu1 P2 C28 C33 . . . . 14.9(2) ?
C22 P2 C28 C29 . . . . -32.6(2) ?
C34 P2 C28 C29 . . . . 74.6(2) ?
Cu1 P2 C28 C29 . . . . -162.0(2) ?
C33 C28 C29 C30 . . . . 2.0(4) ?
P2 C28 C29 C30 . . . . 178.9(2) ?
C28 C29 C30 C31 . . . . -0.9(5) ?
C29 C30 C31 C32 . . . . -0.5(5) ?
C30 C31 C32 C33 . . . . 0.9(5) ?
C31 C32 C33 C28 . . . . 0.2(5) ?
C29 C28 C33 C32 . . . . -1.6(4) ?
P2 C28 C33 C32 . . . . -178.7(2) ?
C22 P2 C34 C35 . . . . 121.6(2) ?
C28 P2 C34 C35 . . . . 15.7(3) ?
Cu1 P2 C34 C35 . . . . -109.8(2) ?
C22 P2 C34 C39 . . . . -62.6(2) ?
C28 P2 C34 C39 . . . . -168.5(2) ?
Cu1 P2 C34 C39 . . . . 66.0(2) ?
C39 C34 C35 C36 . . . . 2.3(5) ?
P2 C34 C35 C36 . . . . 178.0(3) ?
C34 C35 C36 C37 . . . . 0.0(6) ?
C35 C36 C37 C38 . . . . -1.9(7) ?
C36 C37 C38 C39 . . . . 1.5(6) ?
C37 C38 C39 C34 . . . . 0.8(5) ?
C35 C34 C39 C38 . . . . -2.7(4) ?
P2 C34 C39 C38 . . . . -178.7(2) ?
